data_7009748
loop_
_publ_author_name
'Aaker\"oy, Christer B.'
'Beatty, Alicia M.'
'Lorimer, Keith R.'

_publ_section_title
;
 Assembly of 2-D inorganic/organic lamellar structures through a
 combination of copper(I) coordination polymers and self-complementary
 hydrogen bonds&#x200A;&#x2020;
;
_journal_issue 21
_journal_name_full 'Journal of the Chemical Society, Dalton Transactions'
_journal_page_first 3869
_journal_paper_doi 10.1039/b003306p
_journal_year 2000
_chemical_formula_sum 'C7 H7 Cu I N O2'
_chemical_formula_weight 327.58
_chemical_name_systematic
;
 ?
;
_space_group_IT_number 14
_symmetry_cell_setting monoclinic
_symmetry_space_group_name_Hall '-P 2ybc'
_symmetry_space_group_name_H-M 'P 1 21/c 1'
_atom_sites_solution_hydrogens geom
_atom_sites_solution_primary Patterson
_atom_sites_solution_secondary difmap
_audit_creation_method SHELXL-97
_cell_angle_alpha 90.00
_cell_angle_beta 92.225(6)
_cell_angle_gamma 90.00
_cell_formula_units_Z 4
_cell_length_a 4.0964(11)
_cell_length_b 13.656(5)
_cell_length_c 16.114(5)
_cell_measurement_temperature 173(2)
_cell_volume 900.7(5)
_computing_cell_refinement 'Bruker SMART'
_computing_data_collection 'Bruker SMART'
_computing_data_reduction 'Bruker SHELXTL'
_computing_molecular_graphics 'Bruker SHELXTL'
_computing_publication_material 'Bruker SHELXTL'
_computing_structure_refinement 'SHELXL-97 (Sheldrick, 1997)'
_computing_structure_solution 'SHELXS-97 (Sheldrick, 1990)'
_diffrn_ambient_temperature 173(2)
_diffrn_measured_fraction_theta_full 0.786
_diffrn_measured_fraction_theta_max 0.786
_diffrn_measurement_device_type 'CCD area detector'
_diffrn_measurement_method 'phi and omega scans'
_diffrn_radiation_monochromator graphite
_diffrn_radiation_source 'fine-focus sealed tube'
_diffrn_radiation_type MoK\a
_diffrn_radiation_wavelength 0.71073
_diffrn_reflns_av_R_equivalents 0.0174
_diffrn_reflns_av_sigmaI/netI 0.0529
_diffrn_reflns_limit_h_max 1
_diffrn_reflns_limit_h_min -5
_diffrn_reflns_limit_k_max 14
_diffrn_reflns_limit_k_min -16
_diffrn_reflns_limit_l_max 20
_diffrn_reflns_limit_l_min -18
_diffrn_reflns_number 2528
_diffrn_reflns_theta_full 28.24
_diffrn_reflns_theta_max 28.24
_diffrn_reflns_theta_min 1.96
_exptl_absorpt_coefficient_mu 5.809
_exptl_absorpt_correction_T_max 1.000
_exptl_absorpt_correction_T_min 0.8941
_exptl_absorpt_correction_type SADABS
_exptl_crystal_colour yellow
_exptl_crystal_density_diffrn 2.416
_exptl_crystal_density_method 'not measured'
_exptl_crystal_description needles
_exptl_crystal_F_000 616
_exptl_crystal_size_max 0.24
_exptl_crystal_size_mid 0.04
_exptl_crystal_size_min 0.02
_refine_diff_density_max 3.827
_refine_diff_density_min -0.998
_refine_diff_density_rms 0.299
_refine_ls_extinction_method none
_refine_ls_goodness_of_fit_ref 1.089
_refine_ls_hydrogen_treatment 'riding model'
_refine_ls_matrix_type full
_refine_ls_number_parameters 109
_refine_ls_number_reflns 1756
_refine_ls_number_restraints 0
_refine_ls_restrained_S_all 1.089
_refine_ls_R_factor_all 0.0757
_refine_ls_R_factor_gt 0.0612
_refine_ls_shift/su_max 0.000
_refine_ls_shift/su_mean 0.000
_refine_ls_structure_factor_coef Fsqd
_refine_ls_weighting_details 'calc w=1/[\s^2^(Fo^2^)+(0.0853P)^2^+11.5985P] where P=(Fo^2^+2Fc^2^)/3'
_refine_ls_weighting_scheme calc
_refine_ls_wR_factor_gt 0.1598
_refine_ls_wR_factor_ref 0.1676
_reflns_number_gt 1382
_reflns_number_total 1756
_reflns_threshold_expression >2sigma(I)
_cod_data_source_file b003306p.txt
_cod_data_source_block compound_2
_cod_depositor_comments
;
The following automatic conversions were performed:
'_symmetry_cell_setting' value 'Monoclinic' changed to 'monoclinic'
according to '/home/saulius/struct/CIF-dictionaries/cif_core.dic'
dictionary named 'cif_core.dic' version 2.4.1 from 2010-06-29.

Automatic conversion script
Id: cif_fix_enum 1527 2010-12-29 10:47:43Z saulius 
;
_cod_original_sg_symbol_H-M P2(1)/c
_cod_database_code 7009748

loop_
_symmetry_equiv_pos_as_xyz
'x, y, z'
'-x, y+1/2, -z+1/2'
'-x, -y, -z'
'x, -y-1/2, z-1/2'

loop_
_atom_site_label
_atom_site_type_symbol
_atom_site_fract_x
_atom_site_fract_y
_atom_site_fract_z
_atom_site_U_iso_or_equiv
_atom_site_adp_type
_atom_site_occupancy
_atom_site_symmetry_multiplicity
_atom_site_calc_flag
_atom_site_refinement_flags
_atom_site_disorder_assembly
_atom_site_disorder_group
Cu1 Cu 0.1794(4) 1.03106(11) 0.93392(10) 0.0259(4) Uani 1 1 d . . .
I1 I 0.66924(17) 0.91163(6) 0.90839(5) 0.0227(3) Uani 1 1 d . . .
N1 N 0.035(2) 1.1559(7) 0.8711(6) 0.024(2) Uani 1 1 d . . .
C2 C -0.083(3) 1.2297(9) 0.9174(8) 0.026(3) Uani 1 1 d . . .
H2 H -0.0137 1.2260 0.9665 0.031 Uiso 1 1 d R . .
C3 C -0.243(3) 1.3104(9) 0.8833(8) 0.025(3) Uani 1 1 d . . .
C4 C -0.287(3) 1.3148(9) 0.7966(7) 0.026(3) Uani 1 1 d . . .
H4 H -0.4079 1.3634 0.7696 0.031 Uiso 1 1 d R . .
C5 C -0.170(4) 1.2394(9) 0.7494(8) 0.032(3) Uani 1 1 d . . .
H5 H -0.2009 1.2332 0.6844 0.038 Uiso 1 1 d R . .
C6 C -0.009(3) 1.1597(9) 0.7880(7) 0.025(3) Uani 1 1 d . . .
C7 C -0.358(3) 1.3922(9) 0.9360(9) 0.031(3) Uani 1 1 d . . .
O7 O -0.262(3) 1.3877(7) 1.0136(6) 0.041(3) Uani 1 1 d . . .
H7 H -0.3230 1.4348 1.0489 0.049 Uiso 1 1 d R . .
O8 O -0.528(2) 1.4582(7) 0.9052(6) 0.036(2) Uani 1 1 d . . .
C8 C 0.121(3) 1.0782(10) 0.7371(9) 0.034(3) Uani 1 1 d . . .
H8A H 0.2223 1.0305 0.7734 0.041 Uiso 1 1 d R . .
H8B H -0.0547 1.0482 0.7052 0.041 Uiso 1 1 d R . .
H8C H 0.2794 1.1035 0.7003 0.041 Uiso 1 1 d R . .

loop_
_atom_site_aniso_label
_atom_site_aniso_U_11
_atom_site_aniso_U_22
_atom_site_aniso_U_33
_atom_site_aniso_U_23
_atom_site_aniso_U_13
_atom_site_aniso_U_12
Cu1 0.0272(8) 0.0228(9) 0.0276(8) -0.0002(6) -0.0019(6) 0.0047(6)
I1 0.0206(4) 0.0238(4) 0.0234(4) -0.0058(3) -0.0028(3) 0.0031(3)
N1 0.028(5) 0.019(5) 0.027(6) -0.002(4) 0.003(4) -0.001(4)
C2 0.021(6) 0.032(7) 0.025(6) -0.002(5) 0.012(5) -0.008(5)
C3 0.025(6) 0.023(7) 0.027(6) 0.003(5) 0.003(5) 0.000(5)
C4 0.025(6) 0.028(7) 0.025(6) 0.002(5) 0.002(5) 0.002(5)
C5 0.054(9) 0.016(7) 0.023(7) 0.003(5) -0.008(6) -0.003(5)
C6 0.022(6) 0.030(7) 0.023(6) 0.003(5) 0.003(5) -0.004(5)
C7 0.040(8) 0.016(7) 0.038(8) 0.001(5) 0.010(6) 0.004(5)
O7 0.067(7) 0.028(5) 0.027(5) -0.001(4) -0.007(5) 0.022(5)
O8 0.050(6) 0.031(5) 0.027(5) 0.000(4) -0.004(4) 0.014(4)
C8 0.035(7) 0.034(8) 0.034(8) -0.003(6) -0.001(6) 0.005(6)

loop_
_atom_type_symbol
_atom_type_description
_atom_type_scat_dispersion_real
_atom_type_scat_dispersion_imag
_atom_type_scat_source
C C 0.0033 0.0016 'International Tables Vol C Tables 4.2.6.8 and 6.1.1.4'
H H 0.0000 0.0000 'International Tables Vol C Tables 4.2.6.8 and 6.1.1.4'
N N 0.0061 0.0033 'International Tables Vol C Tables 4.2.6.8 and 6.1.1.4'
O O 0.0106 0.0060 'International Tables Vol C Tables 4.2.6.8 and 6.1.1.4'
Cu Cu 0.3201 1.2651 'International Tables Vol C Tables 4.2.6.8 and 6.1.1.4'
I I -0.4742 1.8119 'International Tables Vol C Tables 4.2.6.8 and 6.1.1.4'

loop_
_geom_angle_atom_site_label_1
_geom_angle_atom_site_label_2
_geom_angle_atom_site_label_3
_geom_angle
_geom_angle_site_symmetry_1
_geom_angle_site_symmetry_3
_geom_angle_publ_flag
N1 Cu1 I1 130.0(3) . . ?
N1 Cu1 I1 102.9(3) . 1_455 ?
I1 Cu1 I1 101.21(6) . 1_455 ?
N1 Cu1 I1 105.8(3) . 3_677 ?
I1 Cu1 I1 100.23(6) . 3_677 ?
I1 Cu1 I1 118.07(6) 1_455 3_677 ?
N1 Cu1 Cu1 118.8(3) . 3_577 ?
I1 Cu1 Cu1 111.19(8) . 3_577 ?
I1 Cu1 Cu1 59.70(6) 1_455 3_577 ?
I1 Cu1 Cu1 58.37(6) 3_677 3_577 ?
Cu1 I1 Cu1 101.21(6) . 1_655 ?
Cu1 I1 Cu1 79.77(6) . 3_677 ?
Cu1 I1 Cu1 61.93(6) 1_655 3_677 ?
C6 N1 C2 118.8(11) . . ?
C6 N1 Cu1 123.1(8) . . ?
C2 N1 Cu1 116.6(8) . . ?
N1 C2 C3 123.2(12) . . ?
C2 C3 C4 118.0(11) . . ?
C2 C3 C7 121.8(11) . . ?
C4 C3 C7 120.2(11) . . ?
C5 C4 C3 119.0(12) . . ?
C4 C5 C6 120.1(12) . . ?
N1 C6 C5 120.9(11) . . ?
N1 C6 C8 118.7(11) . . ?
C5 C6 C8 120.3(11) . . ?
O8 C7 O7 124.6(12) . . ?
O8 C7 C3 120.4(13) . . ?
O7 C7 C3 115.0(11) . . ?

loop_
_geom_bond_atom_site_label_1
_geom_bond_atom_site_label_2
_geom_bond_distance
_geom_bond_site_symmetry_2
_geom_bond_publ_flag
Cu1 N1 2.057(10) . ?
Cu1 I1 2.6305(17) . ?
Cu1 I1 2.6701(18) 1_455 ?
Cu1 I1 2.7075(19) 3_677 ?
Cu1 Cu1 2.767(3) 3_577 ?
I1 Cu1 2.6701(18) 1_655 ?
I1 Cu1 2.7075(19) 3_677 ?
N1 C6 1.345(16) . ?
N1 C2 1.354(15) . ?
C2 C3 1.385(17) . ?
C3 C4 1.403(17) . ?
C3 C7 1.491(17) . ?
C4 C5 1.377(18) . ?
C5 C6 1.406(17) . ?
C6 C8 1.493(17) . ?
C7 O8 1.231(16) . ?
C7 O7 1.299(17) . ?

loop_
_geom_hbond_atom_site_label_D
_geom_hbond_atom_site_label_H
_geom_hbond_atom_site_label_A
_geom_hbond_distance_DH
_geom_hbond_distance_HA
_geom_hbond_distance_DA
_geom_hbond_angle_DHA
_geom_hbond_site_symmetry_A
O7 H7 O8 0.90 1.76 2.638(13) 165.6 3_487
